data_4350825
loop_
_publ_author_name
'Strobel, Timothy A.'
'Kurakevych, Oleksandr O.'
'Kim, Duck Young'
'Le Godec, Yann'
'Crichton, Wilson'
'Guignard, J\'er\'emy'
'Guignot, Nicolas'
'Cody, George D.'
'Oganov, Artem R.'

_publ_section_title
;
 Synthesis of \b-Mg2C3: A Monoclinic High-Pressure Polymorph of Magnesium
 Sesquicarbide
;
_journal_coden_ASTM INOCAJ
_journal_issue 13
_journal_name_full 'Inorganic Chemistry'
_journal_page_first 7020
_journal_page_last 7027
_journal_paper_doi 10.1021/ic500960d
_journal_volume 53
_journal_year 2014
_chemical_formula_sum 'C3 Mg2'
_space_group_IT_number 12
_space_group_name_Hall '-C 2y'
_space_group_name_H-M_alt 'C 1 2/m 1'
_symmetry_cell_setting monoclinic
_symmetry_Int_Tables_number 12
_symmetry_space_group_name_H-M 'C 1 2/m 1'
_cell_angle_alpha 90.0000
_cell_angle_beta 126.7100
_cell_angle_gamma 90.0000
_cell_formula_units_Z 2
_cell_length_a 4.831
_cell_length_b 4.7000
_cell_length_c 6.029
_cell_volume 109.743
_cod_data_source_file Mg2C3_beta_AC_InChem_c2m.cif
_cod_data_source_block Mg2C3-BETA
_cod_original_sg_symbol_H-M C2/M
_cod_original_formula_sum Mg2C3
_cod_database_code 4350825

loop_
_symmetry_equiv_pos_as_xyz
x,y,z
-x,y,-z
-x,-y,-z
x,-y,z
x+1/2,y+1/2,z
-x+1/2,y+1/2,-z
-x+1/2,-y+1/2,-z
x+1/2,-y+1/2,z

loop_
_atom_site_label
_atom_site_type_symbol
_atom_site_fract_x
_atom_site_fract_y
_atom_site_fract_z
_atom_site_U_iso_or_equiv
_atom_site_adp_type
_atom_site_occupancy
Mg1 Mg2+ 0.60760 0.00000 0.79890 0.01267 Uiso 1.00
C1 C2- 0.03740 0.00000 0.73850 0.01267 Uiso 1.00
C3 C0 0.00000 0.00000 0.50000 0.01267 Uiso 1.00
